data_2227780
loop_
_publ_author_name
'Tabatabaee, Masoumeh'
'Sharif, Mahboubeh A.'
'Khalili, Robabeh'
'Parvez, Masood'

_publ_section_title
;
 Ethoxycarbonylmethyl 3-(4-chlorobenzylidene)dithiocarbazate
;
_journal_coeditor_code LH5124
_journal_issue 10
_journal_name_full 'Acta Crystallographica Section E'
_journal_page_first o2545
_journal_paper_doi 10.1107/S160053681003549X
_journal_volume 66
_journal_year 2010
_chemical_formula_iupac 'C12 H13 Cl N2 O2 S2'
_chemical_formula_moiety 'C12 H13 Cl N2 O2 S2'
_chemical_formula_sum 'C12 H13 Cl N2 O2 S2'
_chemical_formula_weight 316.81
_chemical_name_systematic
;
Ethoxycarbonylmethyl 3-(4-chlorobenzylidene)dithiocarbazate
;
_space_group_IT_number 2
_symmetry_cell_setting triclinic
_symmetry_space_group_name_Hall '-P 1'
_symmetry_space_group_name_H-M 'P -1'
_atom_sites_solution_hydrogens difmap
_atom_sites_solution_primary direct
_atom_sites_solution_secondary difmap
_cell_angle_alpha 116.535(2)
_cell_angle_beta 95.049(2)
_cell_angle_gamma 94.955(2)
_cell_formula_units_Z 2
_cell_length_a 7.3425(3)
_cell_length_b 10.3894(4)
_cell_length_c 10.6457(5)
_cell_measurement_reflns_used 3737
_cell_measurement_temperature 173(2)
_cell_measurement_theta_max 29.6
_cell_measurement_theta_min 1.0
_cell_volume 716.50(5)
_computing_cell_refinement 'DENZO (Otwinowski & Minor, 1997)'
_computing_data_collection 'COLLECT (Hooft, 1998)'
_computing_data_reduction 'SCALEPACK (Otwinowski & Minor, 1997)'
_computing_molecular_graphics 'ORTEP-3 (Farrugia, 1997)'
_computing_publication_material 'SHELXL97 (Sheldrick, 2008)'
_computing_structure_refinement 'SHELXL97 (Sheldrick, 2008)'
_computing_structure_solution 'SIR92 (Altomare <i>et al.</i>, 1994)'
_diffrn_ambient_temperature 173(2)
_diffrn_measured_fraction_theta_full 0.994
_diffrn_measured_fraction_theta_max 0.978
_diffrn_measurement_device_type 'Nonius KappaCCD diffractometer with APEXII CCD'
_diffrn_measurement_method ' \w and \f scans'
_diffrn_radiation_monochromator graphite
_diffrn_radiation_source 'fine-focus sealed tube'
_diffrn_radiation_type MoK\a
_diffrn_radiation_wavelength 0.71073
_diffrn_reflns_av_R_equivalents 0.0305
_diffrn_reflns_av_sigmaI/netI 0.0377
_diffrn_reflns_limit_h_max 10
_diffrn_reflns_limit_h_min -10
_diffrn_reflns_limit_k_max 14
_diffrn_reflns_limit_k_min -14
_diffrn_reflns_limit_l_max 14
_diffrn_reflns_limit_l_min -14
_diffrn_reflns_number 12341
_diffrn_reflns_theta_full 25.00
_diffrn_reflns_theta_max 29.7
_diffrn_reflns_theta_min 2.2
_diffrn_standards_number 0
_exptl_absorpt_coefficient_mu 0.556
_exptl_absorpt_correction_T_max 0.967
_exptl_absorpt_correction_T_min 0.936
_exptl_absorpt_correction_type multi-scan
_exptl_absorpt_process_details '(SORTAV; Blessing, 1997)'
_exptl_crystal_colour colorless
_exptl_crystal_density_diffrn 1.468
_exptl_crystal_density_method 'not measured'
_exptl_crystal_description block
_exptl_crystal_F_000 328
_exptl_crystal_size_max 0.12
_exptl_crystal_size_mid 0.08
_exptl_crystal_size_min 0.06
_refine_diff_density_max 0.47
_refine_diff_density_min -0.26
_refine_ls_extinction_method none
_refine_ls_goodness_of_fit_ref 1.09
_refine_ls_hydrogen_treatment constr
_refine_ls_matrix_type full
_refine_ls_number_parameters 173
_refine_ls_number_reflns 3996
_refine_ls_number_restraints 0
_refine_ls_restrained_S_all 1.09
_refine_ls_R_factor_all 0.057
_refine_ls_R_factor_gt 0.045
_refine_ls_shift/su_max 0.000
_refine_ls_shift/su_mean 0.000
_refine_ls_structure_factor_coef Fsqd
_refine_ls_weighting_details 'calc w=1/[\s^2^(Fo^2^)+(0.0252P)^2^+0.6628P] where P=(Fo^2^+2Fc^2^)/3'
_refine_ls_weighting_scheme calc
_refine_ls_wR_factor_gt 0.096
_refine_ls_wR_factor_ref 0.104
_reflns_number_gt 3361
_reflns_number_total 3996
_reflns_threshold_expression I>2\s(I)
_cod_data_source_file lh5124.cif
_cod_data_source_block I
_cod_database_code 2227780
_cod_database_fobs_code 2227780

loop_
_symmetry_equiv_pos_as_xyz
'x, y, z'
'-x, -y, -z'

loop_
_atom_site_type_symbol
_atom_site_label
_atom_site_fract_x
_atom_site_fract_y
_atom_site_fract_z
_atom_site_U_iso_or_equiv
_atom_site_adp_type
_atom_site_calc_flag
_atom_site_refinement_flags
_atom_site_occupancy
_atom_site_disorder_assembly
_atom_site_disorder_group
Cl Cl1 0.89852(9) 0.10405(6) 0.44205(7) 0.04491(16) Uani d . 1 . .
S S1 0.37647(8) 0.94428(5) 0.28183(6) 0.03285(14) Uani d . 1 . .
S S2 0.37807(7) 0.61903(5) 0.12742(5) 0.02750(12) Uani d . 1 . .
O O1 -0.0267(2) 0.65882(18) 0.13349(16) 0.0355(3) Uani d . 1 . .
O O2 -0.0309(2) 0.76565(17) -0.00860(17) 0.0348(3) Uani d . 1 . .
N N1 0.5839(2) 0.65588(17) 0.36811(18) 0.0251(3) Uani d . 1 . .
N N2 0.5413(2) 0.78764(17) 0.38235(17) 0.0259(3) Uani d . 1 . .
H H2N 0.5813 0.8681 0.4610 0.031 Uiso calc R 1 . .
C C1 0.7182(2) 0.5188(2) 0.4706(2) 0.0224(3) Uani d . 1 . .
C C2 0.8110(3) 0.5168(2) 0.5894(2) 0.0260(4) Uani d . 1 . .
H H2 0.8383 0.6039 0.6763 0.031 Uiso calc R 1 . .
C C3 0.8640(3) 0.3890(2) 0.5824(2) 0.0280(4) Uani d . 1 . .
H H3 0.9271 0.3880 0.6637 0.034 Uiso calc R 1 . .
C C4 0.8236(3) 0.2634(2) 0.4555(2) 0.0292(4) Uani d . 1 . .
C C5 0.7266(3) 0.2612(2) 0.3364(2) 0.0306(4) Uani d . 1 . .
H H5 0.6973 0.1733 0.2505 0.037 Uiso calc R 1 . .
C C6 0.6734(3) 0.3889(2) 0.3448(2) 0.0263(4) Uani d . 1 . .
H H6 0.6057 0.3884 0.2642 0.032 Uiso calc R 1 . .
C C7 0.6691(3) 0.6550(2) 0.4777(2) 0.0244(4) Uani d . 1 . .
H H7 0.7005 0.7428 0.5636 0.029 Uiso calc R 1 . .
C C8 0.4379(3) 0.7910(2) 0.2744(2) 0.0238(4) Uani d . 1 . .
C C9 0.2345(3) 0.6622(2) 0.0105(2) 0.0291(4) Uani d . 1 . .
H H9A 0.2984 0.7477 0.0061 0.035 Uiso calc R 1 . .
H H9B 0.2172 0.5795 -0.0861 0.035 Uiso calc R 1 . .
C C10 0.0471(3) 0.6945(2) 0.0554(2) 0.0281(4) Uani d . 1 . .
C C11 -0.2133(3) 0.8016(3) 0.0258(3) 0.0419(5) Uani d . 1 . .
H H11A -0.2092 0.8571 0.1298 0.050 Uiso calc R 1 . .
H H11B -0.3024 0.7118 -0.0090 0.050 Uiso calc R 1 . .
C C12 -0.2709(4) 0.8910(3) -0.0444(3) 0.0506(6) Uani d . 1 . .
H H12A -0.3951 0.9147 -0.0251 0.061 Uiso calc R 1 . .
H H12B -0.2716 0.8359 -0.1470 0.061 Uiso calc R 1 . .
H H12C -0.1839 0.9809 -0.0071 0.061 Uiso calc R 1 . .

loop_
_atom_site_aniso_label
_atom_site_aniso_U_11
_atom_site_aniso_U_22
_atom_site_aniso_U_33
_atom_site_aniso_U_12
_atom_site_aniso_U_13
_atom_site_aniso_U_23
Cl1 0.0472(3) 0.0344(3) 0.0633(4) 0.0143(2) 0.0028(3) 0.0306(3)
S1 0.0483(3) 0.0196(2) 0.0283(3) 0.0074(2) -0.0043(2) 0.01017(19)
S2 0.0359(3) 0.0192(2) 0.0239(2) 0.00528(18) 0.00303(19) 0.00682(18)
O1 0.0363(8) 0.0418(9) 0.0338(8) 0.0012(7) 0.0033(6) 0.0230(7)
O2 0.0362(8) 0.0390(8) 0.0361(8) 0.0066(7) 0.0033(6) 0.0233(7)
N1 0.0275(8) 0.0193(7) 0.0301(8) 0.0055(6) 0.0036(6) 0.0124(7)
N2 0.0331(9) 0.0173(7) 0.0253(8) 0.0037(6) 0.0000(6) 0.0087(6)
C1 0.0212(8) 0.0232(8) 0.0266(9) 0.0048(7) 0.0044(7) 0.0143(7)
C2 0.0254(9) 0.0293(9) 0.0253(9) 0.0058(7) 0.0051(7) 0.0136(8)
C3 0.0243(9) 0.0367(10) 0.0311(10) 0.0070(8) 0.0045(7) 0.0219(9)
C4 0.0263(9) 0.0290(10) 0.0405(11) 0.0073(8) 0.0071(8) 0.0223(9)
C5 0.0365(11) 0.0243(9) 0.0306(10) 0.0066(8) 0.0039(8) 0.0121(8)
C6 0.0293(9) 0.0270(9) 0.0251(9) 0.0046(7) 0.0013(7) 0.0144(8)
C7 0.0238(8) 0.0215(8) 0.0268(9) 0.0047(7) 0.0048(7) 0.0098(7)
C8 0.0274(9) 0.0207(8) 0.0239(9) 0.0030(7) 0.0045(7) 0.0108(7)
C9 0.0361(10) 0.0271(9) 0.0215(9) 0.0003(8) 0.0013(8) 0.0098(8)
C10 0.0336(10) 0.0238(9) 0.0237(9) -0.0009(8) -0.0020(8) 0.0099(8)
C11 0.0372(12) 0.0431(13) 0.0504(14) 0.0093(10) 0.0063(10) 0.0252(12)
C12 0.0539(16) 0.0440(14) 0.0556(16) 0.0164(12) 0.0016(13) 0.0237(13)

loop_
_atom_type_symbol
_atom_type_description
_atom_type_scat_dispersion_real
_atom_type_scat_dispersion_imag
_atom_type_scat_source
C C 0.0033 0.0016 'International Tables Vol C Tables 4.2.6.8 and 6.1.1.4'
H H 0.0000 0.0000 'International Tables Vol C Tables 4.2.6.8 and 6.1.1.4'
N N 0.0061 0.0033 'International Tables Vol C Tables 4.2.6.8 and 6.1.1.4'
O O 0.0106 0.0060 'International Tables Vol C Tables 4.2.6.8 and 6.1.1.4'
S S 0.1246 0.1234 'International Tables Vol C Tables 4.2.6.8 and 6.1.1.4'
Cl Cl 0.1484 0.1585 'International Tables Vol C Tables 4.2.6.8 and 6.1.1.4'

loop_
_geom_angle_atom_site_label_1
_geom_angle_atom_site_label_2
_geom_angle_atom_site_label_3
_geom_angle_site_symmetry_1
_geom_angle_site_symmetry_3
_geom_angle
_geom_angle_publ_flag
C8 S2 C9 . . 100.82(9) ?
C10 O2 C11 . . 115.16(17) ?
C7 N1 N2 . . 116.85(16) ?
C8 N2 N1 . . 118.65(16) ?
C8 N2 H2N . . 120.7 ?
N1 N2 H2N . . 120.7 ?
C2 C1 C6 . . 119.06(17) ?
C2 C1 C7 . . 120.29(17) ?
C6 C1 C7 . . 120.66(16) ?
C3 C2 C1 . . 120.73(18) ?
C3 C2 H2 . . 119.6 ?
C1 C2 H2 . . 119.6 ?
C4 C3 C2 . . 118.96(18) ?
C4 C3 H3 . . 120.5 ?
C2 C3 H3 . . 120.5 ?
C3 C4 C5 . . 121.55(18) ?
C3 C4 Cl1 . . 119.71(15) ?
C5 C4 Cl1 . . 118.73(16) ?
C6 C5 C4 . . 119.01(19) ?
C6 C5 H5 . . 120.5 ?
C4 C5 H5 . . 120.5 ?
C5 C6 C1 . . 120.63(17) ?
C5 C6 H6 . . 119.7 ?
C1 C6 H6 . . 119.7 ?
N1 C7 C1 . . 119.89(17) ?
N1 C7 H7 . . 120.1 ?
C1 C7 H7 . . 120.1 ?
N2 C8 S1 . . 122.37(14) ?
N2 C8 S2 . . 112.84(13) ?
S1 C8 S2 . . 124.78(11) ?
C10 C9 S2 . . 113.36(14) ?
C10 C9 H9A . . 108.9 ?
S2 C9 H9A . . 108.9 ?
C10 C9 H9B . . 108.9 ?
S2 C9 H9B . . 108.9 ?
H9A C9 H9B . . 107.7 ?
O1 C10 O2 . . 123.7(2) ?
O1 C10 C9 . . 126.00(19) ?
O2 C10 C9 . . 110.25(17) ?
O2 C11 C12 . . 107.7(2) ?
O2 C11 H11A . . 110.2 ?
C12 C11 H11A . . 110.2 ?
O2 C11 H11B . . 110.2 ?
C12 C11 H11B . . 110.2 ?
H11A C11 H11B . . 108.5 ?
C11 C12 H12A . . 109.5 ?
C11 C12 H12B . . 109.5 ?
H12A C12 H12B . . 109.5 ?
C11 C12 H12C . . 109.5 ?
H12A C12 H12C . . 109.5 ?
H12B C12 H12C . . 109.5 ?

loop_
_geom_bond_atom_site_label_1
_geom_bond_atom_site_label_2
_geom_bond_site_symmetry_2
_geom_bond_distance
_geom_bond_publ_flag
Cl1 C4 . 1.739(2) ?
S1 C8 . 1.6618(19) ?
S2 C8 . 1.7548(19) ?
S2 C9 . 1.792(2) ?
O1 C10 . 1.201(2) ?
O2 C10 . 1.339(2) ?
O2 C11 . 1.455(3) ?
N1 C7 . 1.279(2) ?
N1 N2 . 1.375(2) ?
N2 C8 . 1.337(2) ?
N2 H2N . 0.8800 ?
C1 C2 . 1.392(2) ?
C1 C6 . 1.398(3) ?
C1 C7 . 1.462(2) ?
C2 C3 . 1.388(3) ?
C2 H2 . 0.9500 ?
C3 C4 . 1.380(3) ?
C3 H3 . 0.9500 ?
C4 C5 . 1.389(3) ?
C5 C6 . 1.382(3) ?
C5 H5 . 0.9500 ?
C6 H6 . 0.9500 ?
C7 H7 . 0.9500 ?
C9 C10 . 1.513(3) ?
C9 H9A . 0.9900 ?
C9 H9B . 0.9900 ?
C11 C12 . 1.493(3) ?
C11 H11A . 0.9900 ?
C11 H11B . 0.9900 ?
C12 H12A . 0.9800 ?
C12 H12B . 0.9800 ?
C12 H12C . 0.9800 ?

loop_
_geom_hbond_atom_site_label_D
_geom_hbond_atom_site_label_H
_geom_hbond_atom_site_label_A
_geom_hbond_site_symmetry_A
_geom_hbond_distance_DH
_geom_hbond_distance_HA
_geom_hbond_distance_DA
_geom_hbond_angle_DHA
N2 H2N S1 2_676 0.88 2.52 3.3669(17) 161
C3 H3 O1 2_666 0.95 2.48 3.410(2) 166
C9 H9B O1 2_565 0.99 2.55 3.153(3) 119
C9 H9A S1 . 0.99 2.69 3.066(2) 103

loop_
_geom_torsion_atom_site_label_1
_geom_torsion_atom_site_label_2
_geom_torsion_atom_site_label_3
_geom_torsion_atom_site_label_4
_geom_torsion_site_symmetry_1
_geom_torsion_site_symmetry_2
_geom_torsion_site_symmetry_3
_geom_torsion_site_symmetry_4
_geom_torsion
_geom_torsion_publ_flag
C7 N1 N2 C8 . . . . -174.09(18) ?
C6 C1 C2 C3 . . . . 2.1(3) ?
C7 C1 C2 C3 . . . . -177.71(18) ?
C1 C2 C3 C4 . . . . 0.1(3) ?
C2 C3 C4 C5 . . . . -1.9(3) ?
C2 C3 C4 Cl1 . . . . 176.88(15) ?
C3 C4 C5 C6 . . . . 1.5(3) ?
Cl1 C4 C5 C6 . . . . -177.31(16) ?
C4 C5 C6 C1 . . . . 0.8(3) ?
C2 C1 C6 C5 . . . . -2.6(3) ?
C7 C1 C6 C5 . . . . 177.28(18) ?
N2 N1 C7 C1 . . . . 179.74(16) ?
C2 C1 C7 N1 . . . . -179.95(18) ?
C6 C1 C7 N1 . . . . 0.2(3) ?
N1 N2 C8 S1 . . . . 179.15(14) ?
N1 N2 C8 S2 . . . . -1.3(2) ?
C9 S2 C8 N2 . . . . 177.22(15) ?
C9 S2 C8 S1 . . . . -3.25(16) ?
C8 S2 C9 C10 . . . . -73.08(15) ?
C11 O2 C10 O1 . . . . 1.6(3) ?
C11 O2 C10 C9 . . . . 179.48(17) ?
S2 C9 C10 O1 . . . . -20.3(3) ?
S2 C9 C10 O2 . . . . 161.95(14) ?
C10 O2 C11 C12 . . . . 175.16(19) ?

loop_
_cod_related_entry_id
_cod_related_entry_database
_cod_related_entry_code
1 ChemSpider 30656280
